data_4071300
loop_
_publ_author_name
'Wu, Ji-Qian'
'Pan, Li'
'Hu, Ning-Hai'
'Li, Yue-Sheng'

_publ_section_title
;
 Synthesis, Structural Characterization, and Ethylene Polymerization
 Behavior of the Vanadium(III) Complexes Bearing Salicylaldiminato Ligands
;
_journal_issue 15
_journal_name_full Organometallics
_journal_page_first 3840
_journal_paper_doi 10.1021/om800097b
_journal_volume 27
_journal_year 2008
_chemical_formula_sum 'C29 H42 Cl2 N O3 V'
_chemical_formula_weight 574.48
_chemical_name_systematic
; 
 ? 
;
_space_group_IT_number 14
_symmetry_cell_setting monoclinic
_symmetry_space_group_name_Hall '-P 2ybc'
_symmetry_space_group_name_H-M 'P 1 21/c 1'
_atom_sites_solution_hydrogens geom
_atom_sites_solution_primary direct
_atom_sites_solution_secondary difmap
_audit_creation_method SHELXL-97
_cell_angle_alpha 90.00
_cell_angle_beta 91.601(2)
_cell_angle_gamma 90.00
_cell_formula_units_Z 4
_cell_length_a 10.7986(13)
_cell_length_b 21.683(3)
_cell_length_c 12.8415(15)
_cell_measurement_reflns_used 997
_cell_measurement_temperature 187(2)
_cell_measurement_theta_max 19.22
_cell_measurement_theta_min 2.46
_cell_volume 3005.6(7)
_computing_cell_refinement 'Bruker SMART'
_computing_data_collection 'Bruker SMART'
_computing_data_reduction 'Bruker SAINT'
_computing_molecular_graphics 'Bruker SHELXTL'
_computing_publication_material 'Bruker SHELXTL'
_computing_structure_refinement 'SHELXL-97 (Sheldrick, 1997)'
_computing_structure_solution 'SHELXS-97 (Sheldrick, 1990)'
_diffrn_ambient_temperature 187(2)
_diffrn_measured_fraction_theta_full 0.998
_diffrn_measured_fraction_theta_max 0.998
_diffrn_measurement_device_type 'CCD area detector'
_diffrn_measurement_method 'phi and omega scans'
_diffrn_radiation_monochromator graphite
_diffrn_radiation_source 'fine-focus sealed tube'
_diffrn_radiation_type MoK\a
_diffrn_radiation_wavelength 0.71073
_diffrn_reflns_av_R_equivalents 0.0989
_diffrn_reflns_av_sigmaI/netI 0.1202
_diffrn_reflns_limit_h_max 11
_diffrn_reflns_limit_h_min -12
_diffrn_reflns_limit_k_max 24
_diffrn_reflns_limit_k_min -25
_diffrn_reflns_limit_l_max 15
_diffrn_reflns_limit_l_min -13
_diffrn_reflns_number 15534
_diffrn_reflns_theta_full 25.03
_diffrn_reflns_theta_max 25.03
_diffrn_reflns_theta_min 1.84
_exptl_absorpt_coefficient_mu 0.537
_exptl_absorpt_correction_T_max 0.9773
_exptl_absorpt_correction_T_min 0.8793
_exptl_absorpt_correction_type multi-scan
_exptl_crystal_density_diffrn 1.270
_exptl_crystal_density_method 'not measured'
_exptl_crystal_F_000 1216
_exptl_crystal_size_max 0.25
_exptl_crystal_size_mid 0.09
_exptl_crystal_size_min 0.04
_refine_diff_density_max 0.441
_refine_diff_density_min -0.267
_refine_diff_density_rms 0.071
_refine_ls_extinction_method none
_refine_ls_goodness_of_fit_ref 0.988
_refine_ls_hydrogen_treatment constr
_refine_ls_matrix_type full
_refine_ls_number_parameters 331
_refine_ls_number_reflns 5294
_refine_ls_number_restraints 0
_refine_ls_restrained_S_all 0.988
_refine_ls_R_factor_all 0.1242
_refine_ls_R_factor_gt 0.0649
_refine_ls_shift/su_max 0.001
_refine_ls_shift/su_mean 0.000
_refine_ls_structure_factor_coef Fsqd
_refine_ls_weighting_details 'calc w=1/[\s^2^(Fo^2^)+(0.0382P)^2^+0.0000P] where P=(Fo^2^+2Fc^2^)/3'
_refine_ls_weighting_scheme calc
_refine_ls_wR_factor_gt 0.1057
_refine_ls_wR_factor_ref 0.1259
_reflns_number_gt 3164
_reflns_number_total 5294
_reflns_threshold_expression >2sigma(I)
_cod_data_source_file om800097b-file001.cif
_cod_data_source_block 2i
_cod_depositor_comments
;
The following automatic conversions were performed:

'_symmetry_cell_setting' value 'Monoclinic' changed to 'monoclinic'
according to /home/saulius/struct/CIF-dictionaries/cif_core.dic
dictionary named 'cif_core.dic' version 2.4.1 from 2010-06-29.

Automatic conversion script
Id: cif_fix_values 1715 2011-07-08 13:25:40Z adriana 
;
_cod_original_cell_volume 3005.6(6)
_cod_original_sg_symbol_H-M P2(1)/c
_cod_database_code 4071300

loop_
_symmetry_equiv_pos_as_xyz
'x, y, z'
'-x, y+1/2, -z+1/2'
'-x, -y, -z'
'x, -y-1/2, z-1/2'

loop_
_atom_site_label
_atom_site_type_symbol
_atom_site_fract_x
_atom_site_fract_y
_atom_site_fract_z
_atom_site_U_iso_or_equiv
_atom_site_adp_type
_atom_site_occupancy
_atom_site_symmetry_multiplicity
_atom_site_calc_flag
_atom_site_refinement_flags
Cl1 Cl 0.26089(11) 0.47665(5) 0.06364(9) 0.0397(3) Uani 1 1 d .
Cl2 Cl 0.23967(11) 0.59253(5) 0.36995(9) 0.0350(3) Uani 1 1 d .
N1 N 0.0629(3) 0.54311(15) 0.1893(3) 0.0237(8) Uani 1 1 d .
O1 O 0.2607(3) 0.61442(12) 0.1325(2) 0.0285(7) Uani 1 1 d .
O2 O 0.2743(3) 0.45896(13) 0.3012(2) 0.0329(8) Uani 1 1 d .
O3 O 0.4495(3) 0.54456(13) 0.2249(2) 0.0310(8) Uani 1 1 d .
V1 V 0.25373(7) 0.54220(3) 0.20933(6) 0.0238(2) Uani 1 1 d .
C1 C -0.0088(4) 0.49472(19) 0.2359(3) 0.0220(10) Uani 1 1 d .
C2 C -0.0514(4) 0.4461(2) 0.1758(4) 0.0329(12) Uani 1 1 d .
H2 H -0.0367 0.4453 0.1032 0.040 Uiso 1 1 calc R
C3 C -0.1156(4) 0.3986(2) 0.2211(4) 0.0433(14) Uani 1 1 d .
H3 H -0.1443 0.3650 0.1795 0.052 Uiso 1 1 calc R
C4 C -0.1382(4) 0.3995(2) 0.3251(4) 0.0416(14) Uani 1 1 d .
H4 H -0.1819 0.3665 0.3558 0.050 Uiso 1 1 calc R
C5 C -0.0976(4) 0.4486(2) 0.3859(4) 0.0409(13) Uani 1 1 d .
H5 H -0.1143 0.4494 0.4581 0.049 Uiso 1 1 calc R
C6 C -0.0326(4) 0.4963(2) 0.3414(3) 0.0306(11) Uani 1 1 d .
H6 H -0.0043 0.5300 0.3830 0.037 Uiso 1 1 calc R
C7 C 0.0017(4) 0.58231(19) 0.1313(3) 0.0249(10) Uani 1 1 d .
H7 H -0.0854 0.5767 0.1252 0.030 Uiso 1 1 calc R
C8 C 0.0527(4) 0.63331(18) 0.0753(3) 0.0222(10) Uani 1 1 d .
C9 C -0.0328(4) 0.67075(19) 0.0197(3) 0.0254(10) Uani 1 1 d .
H9 H -0.1185 0.6610 0.0205 0.030 Uiso 1 1 calc R
C10 C 0.0057(4) 0.72128(18) -0.0359(3) 0.0255(11) Uani 1 1 d .
C11 C 0.1329(4) 0.73247(19) -0.0375(3) 0.0257(10) Uani 1 1 d .
H11 H 0.1606 0.7669 -0.0763 0.031 Uiso 1 1 calc R
C12 C 0.2214(4) 0.69660(18) 0.0140(3) 0.0233(10) Uani 1 1 d .
C13 C 0.1795(4) 0.64724(18) 0.0754(3) 0.0224(10) Uani 1 1 d .
C14 C -0.0853(4) 0.76421(19) -0.0956(4) 0.0301(11) Uani 1 1 d .
C15 C -0.2198(4) 0.7455(2) -0.0818(4) 0.0415(13) Uani 1 1 d .
H15A H -0.2742 0.7736 -0.1216 0.062 Uiso 1 1 calc R
H15B H -0.2395 0.7476 -0.0079 0.062 Uiso 1 1 calc R
H15C H -0.2323 0.7032 -0.1071 0.062 Uiso 1 1 calc R
C16 C -0.0576(5) 0.7630(2) -0.2120(4) 0.0552(16) Uani 1 1 d .
H16A H -0.0635 0.7206 -0.2378 0.083 Uiso 1 1 calc R
H16B H 0.0262 0.7788 -0.2224 0.083 Uiso 1 1 calc R
H16C H -0.1178 0.7889 -0.2502 0.083 Uiso 1 1 calc R
C17 C -0.0688(4) 0.8299(2) -0.0522(4) 0.0506(15) Uani 1 1 d .
H17A H -0.1277 0.8577 -0.0877 0.076 Uiso 1 1 calc R
H17B H 0.0159 0.8441 -0.0638 0.076 Uiso 1 1 calc R
H17C H -0.0841 0.8299 0.0227 0.076 Uiso 1 1 calc R
C18 C 0.3609(4) 0.7097(2) 0.0050(4) 0.0321(12) Uani 1 1 d .
C19 C 0.4290(4) 0.6511(2) -0.0293(4) 0.0453(14) Uani 1 1 d .
H19A H 0.5176 0.6599 -0.0345 0.068 Uiso 1 1 calc R
H19B H 0.3956 0.6377 -0.0973 0.068 Uiso 1 1 calc R
H19C H 0.4171 0.6184 0.0221 0.068 Uiso 1 1 calc R
C20 C 0.4125(5) 0.7328(2) 0.1108(4) 0.0566(16) Uani 1 1 d .
H20A H 0.3779 0.7736 0.1255 0.085 Uiso 1 1 calc R
H20B H 0.5029 0.7356 0.1087 0.085 Uiso 1 1 calc R
H20C H 0.3894 0.7038 0.1656 0.085 Uiso 1 1 calc R
C21 C 0.3877(4) 0.7596(2) -0.0763(4) 0.0589(17) Uani 1 1 d .
H21A H 0.3523 0.7990 -0.0542 0.088 Uiso 1 1 calc R
H21B H 0.3505 0.7476 -0.1438 0.088 Uiso 1 1 calc R
H21C H 0.4775 0.7641 -0.0828 0.088 Uiso 1 1 calc R
C22 C 0.2275(4) 0.39758(19) 0.2809(4) 0.0404(13) Uani 1 1 d .
H22A H 0.2072 0.3919 0.2058 0.049 Uiso 1 1 calc R
H22B H 0.1523 0.3895 0.3211 0.049 Uiso 1 1 calc R
C23 C 0.3312(5) 0.3558(2) 0.3153(4) 0.0504(15) Uani 1 1 d .
H23A H 0.3909 0.3499 0.2591 0.060 Uiso 1 1 calc R
H23B H 0.2993 0.3151 0.3368 0.060 Uiso 1 1 calc R
C24 C 0.3900(5) 0.3895(2) 0.4064(4) 0.0621(18) Uani 1 1 d .
H24A H 0.3647 0.3708 0.4729 0.074 Uiso 1 1 calc R
H24B H 0.4814 0.3879 0.4032 0.074 Uiso 1 1 calc R
C25 C 0.3453(5) 0.4548(2) 0.3984(4) 0.0569(17) Uani 1 1 d .
H25A H 0.2927 0.4650 0.4580 0.068 Uiso 1 1 calc R
H25B H 0.4163 0.4837 0.3983 0.068 Uiso 1 1 calc R
C26 C 0.5341(4) 0.5035(2) 0.1730(4) 0.0487(14) Uani 1 1 d .
H26A H 0.5269 0.5086 0.0964 0.058 Uiso 1 1 calc R
H26B H 0.5166 0.4599 0.1905 0.058 Uiso 1 1 calc R
C27 C 0.6596(5) 0.5218(3) 0.2125(5) 0.0678(18) Uani 1 1 d .
H27A H 0.6829 0.4988 0.2768 0.081 Uiso 1 1 calc R
H27B H 0.7227 0.5142 0.1595 0.081 Uiso 1 1 calc R
C28 C 0.6475(5) 0.5876(3) 0.2338(6) 0.084(2) Uani 1 1 d .
H28A H 0.6562 0.6121 0.1695 0.100 Uiso 1 1 calc R
H28B H 0.7107 0.6013 0.2862 0.100 Uiso 1 1 calc R
C29 C 0.5205(4) 0.5935(2) 0.2747(4) 0.0493(15) Uani 1 1 d .
H29A H 0.5219 0.5886 0.3514 0.059 Uiso 1 1 calc R
H29B H 0.4847 0.6343 0.2568 0.059 Uiso 1 1 calc R

loop_
_atom_site_aniso_label
_atom_site_aniso_U_11
_atom_site_aniso_U_22
_atom_site_aniso_U_33
_atom_site_aniso_U_23
_atom_site_aniso_U_13
_atom_site_aniso_U_12
Cl1 0.0358(8) 0.0531(8) 0.0302(7) -0.0107(6) 0.0032(5) -0.0017(6)
Cl2 0.0375(7) 0.0328(7) 0.0349(7) -0.0069(6) 0.0071(5) -0.0028(6)
N1 0.023(2) 0.026(2) 0.022(2) 0.0030(18) -0.0004(16) -0.0006(17)
O1 0.0203(17) 0.0323(18) 0.0330(18) 0.0095(15) 0.0008(13) -0.0013(14)
O2 0.040(2) 0.0250(17) 0.0329(19) 0.0036(15) -0.0081(15) -0.0006(15)
O3 0.0222(18) 0.0298(17) 0.041(2) -0.0042(16) 0.0002(14) -0.0007(15)
V1 0.0218(4) 0.0248(4) 0.0247(4) 0.0026(4) 0.0013(3) 0.0014(3)
C1 0.014(2) 0.022(2) 0.029(3) 0.004(2) 0.0002(19) 0.0009(19)
C2 0.032(3) 0.035(3) 0.032(3) -0.006(2) 0.004(2) -0.004(2)
C3 0.040(3) 0.037(3) 0.054(4) -0.011(3) 0.005(3) -0.009(3)
C4 0.034(3) 0.029(3) 0.062(4) 0.012(3) -0.001(3) -0.015(2)
C5 0.041(3) 0.052(3) 0.030(3) 0.016(3) 0.004(2) -0.005(3)
C6 0.032(3) 0.034(3) 0.026(3) 0.003(2) 0.001(2) -0.003(2)
C7 0.018(2) 0.033(3) 0.023(3) -0.004(2) -0.0017(19) -0.002(2)
C8 0.020(3) 0.023(2) 0.024(2) 0.003(2) 0.0039(19) 0.000(2)
C9 0.017(2) 0.030(3) 0.029(3) -0.002(2) 0.0039(19) -0.004(2)
C10 0.027(3) 0.023(2) 0.026(3) -0.006(2) -0.001(2) 0.003(2)
C11 0.024(3) 0.021(2) 0.032(3) 0.004(2) 0.002(2) -0.001(2)
C12 0.020(3) 0.026(2) 0.025(3) 0.001(2) 0.0043(19) 0.001(2)
C13 0.023(3) 0.021(2) 0.023(2) -0.001(2) -0.0030(19) 0.004(2)
C14 0.023(3) 0.026(3) 0.041(3) 0.002(2) -0.003(2) 0.000(2)
C15 0.036(3) 0.036(3) 0.052(3) 0.011(3) -0.005(2) 0.005(2)
C16 0.051(4) 0.068(4) 0.047(4) 0.024(3) -0.005(3) 0.009(3)
C17 0.032(3) 0.032(3) 0.088(4) 0.004(3) -0.006(3) 0.003(2)
C18 0.027(3) 0.027(3) 0.042(3) 0.011(2) 0.004(2) -0.002(2)
C19 0.028(3) 0.048(3) 0.061(4) 0.009(3) 0.014(3) 0.009(2)
C20 0.037(3) 0.049(3) 0.082(4) -0.001(3) -0.011(3) -0.008(3)
C21 0.030(3) 0.056(4) 0.091(5) 0.037(3) 0.011(3) -0.003(3)
C22 0.047(3) 0.031(3) 0.044(3) 0.000(3) 0.000(3) -0.001(2)
C23 0.055(4) 0.031(3) 0.064(4) 0.003(3) -0.007(3) 0.007(3)
C24 0.070(4) 0.044(3) 0.071(4) 0.012(3) -0.026(3) 0.010(3)
C25 0.088(5) 0.039(3) 0.041(3) -0.001(3) -0.023(3) 0.010(3)
C26 0.026(3) 0.061(4) 0.059(4) -0.014(3) 0.006(3) 0.015(3)
C27 0.032(4) 0.095(5) 0.076(5) -0.024(4) -0.002(3) 0.022(3)
C28 0.026(4) 0.093(5) 0.131(6) -0.018(5) 0.000(4) -0.022(4)
C29 0.035(3) 0.043(3) 0.070(4) -0.009(3) -0.007(3) -0.004(3)

loop_
_atom_type_symbol
_atom_type_description
_atom_type_scat_dispersion_real
_atom_type_scat_dispersion_imag
_atom_type_scat_source
C C 0.0033 0.0016 'International Tables Vol C Tables 4.2.6.8 and 6.1.1.4'
H H 0.0000 0.0000 'International Tables Vol C Tables 4.2.6.8 and 6.1.1.4'
N N 0.0061 0.0033 'International Tables Vol C Tables 4.2.6.8 and 6.1.1.4'
O O 0.0106 0.0060 'International Tables Vol C Tables 4.2.6.8 and 6.1.1.4'
V V 0.3005 0.5294 'International Tables Vol C Tables 4.2.6.8 and 6.1.1.4'
Cl Cl 0.1484 0.1585 'International Tables Vol C Tables 4.2.6.8 and 6.1.1.4'

loop_
_geom_angle_atom_site_label_1
_geom_angle_atom_site_label_2
_geom_angle_atom_site_label_3
_geom_angle
C7 N1 C1 116.3(3)
C7 N1 V1 124.5(3)
C1 N1 V1 119.1(2)
C13 O1 V1 135.1(3)
C22 O2 C25 105.8(3)
C22 O2 V1 129.8(2)
C25 O2 V1 124.4(3)
C29 O3 C26 108.7(3)
C29 O3 V1 125.0(3)
C26 O3 V1 125.5(3)
O1 V1 N1 88.91(13)
O1 V1 O3 88.54(12)
N1 V1 O3 177.41(13)
O1 V1 O2 171.75(12)
N1 V1 O2 99.34(12)
O3 V1 O2 83.22(11)
O1 V1 Cl2 94.56(10)
N1 V1 Cl2 90.92(10)
O3 V1 Cl2 89.70(9)
O2 V1 Cl2 85.23(8)
O1 V1 Cl1 94.86(10)
N1 V1 Cl1 87.81(10)
O3 V1 Cl1 91.99(9)
O2 V1 Cl1 85.66(8)
Cl2 V1 Cl1 170.47(5)
C2 C1 C6 119.9(4)
C2 C1 N1 119.9(4)
C6 C1 N1 120.2(4)
C1 C2 C3 119.9(4)
C1 C2 H2 120.0
C3 C2 H2 120.0
C4 C3 C2 120.5(5)
C4 C3 H3 119.7
C2 C3 H3 119.7
C3 C4 C5 120.1(5)
C3 C4 H4 120.0
C5 C4 H4 120.0
C4 C5 C6 119.9(5)
C4 C5 H5 120.0
C6 C5 H5 120.0
C5 C6 C1 119.7(4)
C5 C6 H6 120.2
C1 C6 H6 120.2
N1 C7 C8 126.5(4)
N1 C7 H7 116.8
C8 C7 H7 116.8
C13 C8 C9 120.1(4)
C13 C8 C7 123.6(4)
C9 C8 C7 116.3(4)
C10 C9 C8 121.2(4)
C10 C9 H9 119.4
C8 C9 H9 119.4
C9 C10 C11 117.2(4)
C9 C10 C14 122.7(4)
C11 C10 C14 120.1(4)
C12 C11 C10 124.2(4)
C12 C11 H11 117.9
C10 C11 H11 117.9
C11 C12 C13 117.7(4)
C11 C12 C18 121.6(4)
C13 C12 C18 120.8(4)
O1 C13 C8 120.8(4)
O1 C13 C12 119.7(4)
C8 C13 C12 119.4(4)
C15 C14 C16 108.8(4)
C15 C14 C17 107.8(4)
C16 C14 C17 110.2(4)
C15 C14 C10 112.2(4)
C16 C14 C10 109.6(4)
C17 C14 C10 108.2(3)
C14 C15 H15A 109.5
C14 C15 H15B 109.5
H15A C15 H15B 109.5
C14 C15 H15C 109.5
H15A C15 H15C 109.5
H15B C15 H15C 109.5
C14 C16 H16A 109.5
C14 C16 H16B 109.5
H16A C16 H16B 109.5
C14 C16 H16C 109.5
H16A C16 H16C 109.5
H16B C16 H16C 109.5
C14 C17 H17A 109.5
C14 C17 H17B 109.5
H17A C17 H17B 109.5
C14 C17 H17C 109.5
H17A C17 H17C 109.5
H17B C17 H17C 109.5
C20 C18 C21 107.5(4)
C20 C18 C19 110.9(4)
C21 C18 C19 106.7(4)
C20 C18 C12 108.9(4)
C21 C18 C12 112.6(4)
C19 C18 C12 110.2(4)
C18 C19 H19A 109.5
C18 C19 H19B 109.5
H19A C19 H19B 109.5
C18 C19 H19C 109.5
H19A C19 H19C 109.5
H19B C19 H19C 109.5
C18 C20 H20A 109.5
C18 C20 H20B 109.5
H20A C20 H20B 109.5
C18 C20 H20C 109.5
H20A C20 H20C 109.5
H20B C20 H20C 109.5
C18 C21 H21A 109.5
C18 C21 H21B 109.5
H21A C21 H21B 109.5
C18 C21 H21C 109.5
H21A C21 H21C 109.5
H21B C21 H21C 109.5
O2 C22 C23 104.4(4)
O2 C22 H22A 110.9
C23 C22 H22A 110.9
O2 C22 H22B 110.9
C23 C22 H22B 110.9
H22A C22 H22B 108.9
C22 C23 C24 103.4(4)
C22 C23 H23A 111.1
C24 C23 H23A 111.1
C22 C23 H23B 111.1
C24 C23 H23B 111.1
H23A C23 H23B 109.0
C25 C24 C23 106.1(4)
C25 C24 H24A 110.5
C23 C24 H24A 110.5
C25 C24 H24B 110.5
C23 C24 H24B 110.5
H24A C24 H24B 108.7
O2 C25 C24 106.2(4)
O2 C25 H25A 110.5
C24 C25 H25A 110.5
O2 C25 H25B 110.5
C24 C25 H25B 110.5
H25A C25 H25B 108.7
O3 C26 C27 105.0(4)
O3 C26 H26A 110.8
C27 C26 H26A 110.8
O3 C26 H26B 110.8
C27 C26 H26B 110.8
H26A C26 H26B 108.8
C28 C27 C26 103.8(4)
C28 C27 H27A 111.0
C26 C27 H27A 111.0
C28 C27 H27B 111.0
C26 C27 H27B 111.0
H27A C27 H27B 109.0
C27 C28 C29 103.8(5)
C27 C28 H28A 111.0
C29 C28 H28A 111.0
C27 C28 H28B 111.0
C29 C28 H28B 111.0
H28A C28 H28B 109.0
O3 C29 C28 105.2(4)
O3 C29 H29A 110.7
C28 C29 H29A 110.7
O3 C29 H29B 110.7
C28 C29 H29B 110.7
H29A C29 H29B 108.8

loop_
_geom_bond_atom_site_label_1
_geom_bond_atom_site_label_2
_geom_bond_distance
Cl1 V1 2.3527(14)
Cl2 V1 2.3421(14)
N1 C7 1.299(5)
N1 C1 1.444(5)
N1 V1 2.069(3)
O1 C13 1.333(4)
O1 V1 1.853(3)
O2 C22 1.445(5)
O2 C25 1.450(5)
O2 V1 2.164(3)
O3 C29 1.448(5)
O3 C26 1.451(5)
O3 V1 2.119(3)
C1 C2 1.378(5)
C1 C6 1.387(6)
C2 C3 1.379(6)
C2 H2 0.9500
C3 C4 1.365(6)
C3 H3 0.9500
C4 C5 1.383(6)
C4 H4 0.9500
C5 C6 1.383(6)
C5 H5 0.9500
C6 H6 0.9500
C7 C8 1.436(5)
C7 H7 0.9500
C8 C13 1.402(5)
C8 C9 1.409(5)
C9 C10 1.378(5)
C9 H9 0.9500
C10 C11 1.396(6)
C10 C14 1.542(5)
C11 C12 1.386(5)
C11 H11 0.9500
C12 C13 1.411(5)
C12 C18 1.540(6)
C14 C15 1.524(6)
C14 C16 1.532(6)
C14 C17 1.539(6)
C15 H15A 0.9800
C15 H15B 0.9800
C15 H15C 0.9800
C16 H16A 0.9800
C16 H16B 0.9800
C16 H16C 0.9800
C17 H17A 0.9800
C17 H17B 0.9800
C17 H17C 0.9800
C18 C20 1.537(6)
C18 C21 1.537(6)
C18 C19 1.539(6)
C19 H19A 0.9800
C19 H19B 0.9800
C19 H19C 0.9800
C20 H20A 0.9800
C20 H20B 0.9800
C20 H20C 0.9800
C21 H21A 0.9800
C21 H21B 0.9800
C21 H21C 0.9800
C22 C23 1.497(6)
C22 H22A 0.9900
C22 H22B 0.9900
C23 C24 1.505(6)
C23 H23A 0.9900
C23 H23B 0.9900
C24 C25 1.497(6)
C24 H24A 0.9900
C24 H24B 0.9900
C25 H25A 0.9900
C25 H25B 0.9900
C26 C27 1.489(6)
C26 H26A 0.9900
C26 H26B 0.9900
C27 C28 1.459(7)
C27 H27A 0.9900
C27 H27B 0.9900
C28 C29 1.488(7)
C28 H28A 0.9900
C28 H28B 0.9900
C29 H29A 0.9900
C29 H29B 0.9900
